data_7017076
loop_
_publ_author_name
'Demott, Jessica C.'
'Surawatanawong, Panida'
'Barnett, Shoshanna M.'
'Chen, Chun-Hsing'
'Foxman, Bruce M.'
'Ozerov, Oleg V.'

_publ_section_title
;
 Experimental and computational exploration of the dynamic behavior of
 (PNP)BF(2), a boron compound supported by an amido/bis(phosphine) pincer
 ligand.
;
_journal_issue 43
_journal_name_full 'Dalton transactions (Cambridge, England : 2003)'
_journal_page_first 11562
_journal_page_last 11570
_journal_paper_doi 10.1039/c1dt11172h
_journal_volume 40
_journal_year 2011
_chemical_formula_moiety 'C26 H40 B1 F2 N1 P2'
_chemical_formula_sum 'C26 H40 B F2 N P2'
_chemical_formula_weight 477.36
_space_group_IT_number 14
_symmetry_cell_setting monoclinic
_symmetry_space_group_name_Hall '-P 2ybc'
_symmetry_space_group_name_H-M 'P 1 21/c 1'
_atom_sites_solution_hydrogens geom
_atom_sites_solution_primary direct
_audit_creation_date 11-01-17
_audit_creation_method CRYSTALS_ver_14.15
_cell_angle_alpha 90
_cell_angle_beta 103.442(4)
_cell_angle_gamma 90
_cell_formula_units_Z 4
_cell_length_a 13.715(4)
_cell_length_b 15.645(4)
_cell_length_c 12.476(3)
_cell_measurement_reflns_used 3474
_cell_measurement_temperature 120
_cell_measurement_theta_max 26
_cell_measurement_theta_min 2
_cell_volume 2603.7(12)
_computing_cell_refinement 'Apex2 (Bruker AXS, 2006)'
_computing_data_collection 'Apex2 (Bruker AXS, 2006)'
_computing_data_reduction 'Apex2 (Bruker AXS, 2006)'
_computing_molecular_graphics 'CAMERON (Watkin et al., 1996)'
_computing_publication_material 'CRYSTALS (Betteridge et al., 2003)'
_computing_structure_refinement 'CRYSTALS (Betteridge et al., 2003)'
_computing_structure_solution 'SIR92 (Altomare et al., 1994)'
_diffrn_ambient_temperature 120
_diffrn_measured_fraction_theta_full 0.998
_diffrn_measured_fraction_theta_max 0.998
_diffrn_measurement_device Area
_diffrn_measurement_device_type 'Bruker Kappa Apex2'
_diffrn_measurement_method '\f & \w scans'
_diffrn_radiation_monochromator graphite
_diffrn_radiation_type 'Mo K\a'
_diffrn_radiation_wavelength 0.71073
_diffrn_reflns_av_R_equivalents 0.128
_diffrn_reflns_limit_h_max 16
_diffrn_reflns_limit_h_min -16
_diffrn_reflns_limit_k_max 17
_diffrn_reflns_limit_k_min -19
_diffrn_reflns_limit_l_max 15
_diffrn_reflns_limit_l_min -15
_diffrn_reflns_number 26561
_diffrn_reflns_theta_full 26.008
_diffrn_reflns_theta_max 26.008
_diffrn_reflns_theta_min 1.527
_diffrn_standards_number 0
_exptl_absorpt_coefficient_mu 0.196
_exptl_absorpt_correction_T_max 0.98
_exptl_absorpt_correction_T_min 0.95
_exptl_absorpt_correction_type multi-scan
_exptl_absorpt_process_details 'Apex2 (Bruker AXS, 2006)'
_exptl_crystal_colour colourless
_exptl_crystal_density_diffrn 1.218
_exptl_crystal_density_method 'not measured'
_exptl_crystal_description acicular
_exptl_crystal_F_000 1024
_exptl_crystal_size_max 0.409
_exptl_crystal_size_mid 0.243
_exptl_crystal_size_min 0.111
_refine_diff_density_max 0.65
_refine_diff_density_min -0.67
_refine_ls_extinction_method None
_refine_ls_goodness_of_fit_ref 0.9642
_refine_ls_hydrogen_treatment none
_refine_ls_matrix_type full
_refine_ls_number_parameters 289
_refine_ls_number_reflns 5110
_refine_ls_number_restraints 0
_refine_ls_R_factor_all 0.0834
_refine_ls_R_factor_gt 0.0515
_refine_ls_shift/su_max 0.0022219
_refine_ls_shift/su_mean 0.0004628
_refine_ls_structure_factor_coef Fsqd
_refine_ls_weighting_details
;
Method, part 1, Chebychev polynomial, (Watkin, 1994, Prince, 1982)
[weight] = 1.0/[A~0~*T~0~(x)+A~1~*T~1~(x) ... +A~n-1~]*T~n-1~(x)]
where A~i~ are the Chebychev coefficients listed below and x= Fcalc/Fmax
Method = Robust Weighting (Prince, 1982)
W = [weight] * [1-(deltaF/6*sigmaF)^2^]^2^
A~i~ are:
9.16 13.6 6.79 1.89
;
_refine_ls_weighting_scheme calc
_refine_ls_wR_factor_all 0.1584
_refine_ls_wR_factor_gt 0.1241
_refine_ls_wR_factor_ref 0.1584
_reflns_limit_h_max 16
_reflns_limit_h_min -16
_reflns_limit_k_max 19
_reflns_limit_k_min 0
_reflns_limit_l_max 15
_reflns_limit_l_min 0
_reflns_number_gt 3497
_reflns_number_total 5110
_reflns_threshold_expression I>2.0\s(I)
_oxford_diffrn_Wilson_B_factor 1.26
_oxford_diffrn_Wilson_scale 4.33
_oxford_refine_ls_r_factor_ref 0.0834
_oxford_refine_ls_scale 0.16142(13)
_oxford_reflns_number_all 5110
_oxford_reflns_threshold_expression_ref I>-10.0\s(I)
_oxford_structure_analysis_title 'OZ122_0ma in P2(1)/c'
_cod_data_source_file c1dt11172h.txt
_cod_data_source_block oz122
_cod_depositor_comments
;
The following automatic conversions were performed:

'_symmetry_cell_setting' value 'Monoclinic' changed to 'monoclinic'
according to /home/saulius/struct/CIF-dictionaries/cif_core.dic
dictionary named 'cif_core.dic' version 2.4.1 from
2010-06-29.

'_atom_sites_solution_primary' value 'Direct' changed to
'direct' according to
/home/saulius/struct/CIF-dictionaries/cif_core.dic dictionary named
'cif_core.dic' version 2.4.1 from
2010-06-29.

'_exptl_absorpt_correction_type' value 'Multi-scan'
changed to 'multi-scan' according to
/home/saulius/struct/CIF-dictionaries/cif_core.dic dictionary named
'cif_core.dic' version 2.4.1 from 2010-06-29.

Automatic conversion script
Id: cif_fix_values 1715 2011-07-08 13:25:40Z adriana 
;
_cod_original_cell_volume 2603.6(12)
_cod_original_sg_symbol_H-M 'P 1 21/c 1 '
_cod_original_formula_sum 'C26 H40 B1 F2 N1 P2'
_cod_database_code 7017076

loop_
_symmetry_equiv_pos_as_xyz
x,y,z
-x,-y,-z
-x,y+1/2,-z+1/2
x,-y+1/2,z+1/2

loop_
_atom_site_label
_atom_site_type_symbol
_atom_site_fract_x
_atom_site_fract_y
_atom_site_fract_z
_atom_site_U_iso_or_equiv
_atom_site_occupancy
_atom_site_adp_type
_atom_site_refinement_flags_posn
P1 P 0.34985(6) 0.45918(5) 0.82517(6) 0.0166 1.0000 Uani .
P2 P 0.09436(6) 0.65429(5) 0.93257(6) 0.0162 1.0000 Uani .
F1 F 0.02380(15) 0.50561(13) 0.79690(16) 0.0274 1.0000 Uani .
F2 F -0.00651(14) 0.63451(14) 0.71098(16) 0.0279 1.0000 Uani .
N1 N 0.16818(18) 0.58438(16) 0.7686(2) 0.0155 1.0000 Uani .
C1 C 0.4204(3) 0.8569(2) 0.9847(3) 0.0258 1.0000 Uani .
C2 C 0.3543(2) 0.7858(2) 0.9267(3) 0.0184 1.0000 Uani .
C3 C 0.2676(2) 0.76145(19) 0.9587(2) 0.0175 1.0000 Uani .
C4 C 0.2089(2) 0.69372(19) 0.9062(2) 0.0164 1.0000 Uani .
C5 C 0.2338(2) 0.64936(19) 0.8179(2) 0.0150 1.0000 Uani .
C6 C 0.3204(2) 0.67431(19) 0.7856(3) 0.0183 1.0000 Uani .
C7 C 0.3791(2) 0.7408(2) 0.8400(3) 0.0183 1.0000 Uani .
C8 C 0.1849(3) 0.5122(2) 1.0431(3) 0.0251 1.0000 Uani .
C9 C 0.1198(2) 0.5891(2) 1.0578(3) 0.0200 1.0000 Uani .
C10 C 0.1660(3) 0.6404(2) 1.1606(3) 0.0276 1.0000 Uani .
C11 C -0.0771(3) 0.7160(2) 0.9899(3) 0.0307 1.0000 Uani .
C12 C 0.0170(2) 0.7453(2) 0.9551(3) 0.0214 1.0000 Uani .
C13 C -0.0085(3) 0.8041(2) 0.8546(3) 0.0274 1.0000 Uani .
C14 C 0.2535(3) 0.4280(2) 0.3832(3) 0.0265 1.0000 Uani .
C15 C 0.2281(2) 0.46393(19) 0.4855(2) 0.0179 1.0000 Uani .
C16 C 0.1411(2) 0.5113(2) 0.4795(3) 0.0188 1.0000 Uani .
C17 C 0.1226(2) 0.54914(19) 0.5735(3) 0.0177 1.0000 Uani .
C18 C 0.1886(2) 0.53926(18) 0.6764(2) 0.0153 1.0000 Uani .
C19 C 0.2731(2) 0.48604(19) 0.6862(2) 0.0156 1.0000 Uani .
C20 C 0.2912(2) 0.4511(2) 0.5893(3) 0.0177 1.0000 Uani .
C21 C 0.5225(3) 0.5096(3) 0.7640(3) 0.0332 1.0000 Uani .
C22 C 0.4712(2) 0.4289(2) 0.7938(3) 0.0214 1.0000 Uani .
C23 C 0.5395(2) 0.3853(2) 0.8942(3) 0.0281 1.0000 Uani .
C24 C 0.3004(3) 0.2832(2) 0.7633(3) 0.0350 1.0000 Uani .
C25 C 0.2889(2) 0.3540(2) 0.8435(3) 0.0238 1.0000 Uani .
C26 C 0.3204(3) 0.3237(2) 0.9641(3) 0.0281 1.0000 Uani .
B1 B 0.0619(3) 0.5868(2) 0.7882(3) 0.0184 1.0000 Uani .
H13 H 0.4561 0.8844 0.9370 0.0396 1.0000 Uiso R
H12 H 0.3818 0.8977 1.0095 0.0400 1.0000 Uiso R
H11 H 0.4684 0.8354 1.0471 0.0400 1.0000 Uiso R
H31 H 0.2488 0.7896 1.0182 0.0204 1.0000 Uiso R
H61 H 0.3391 0.6483 0.7259 0.0216 1.0000 Uiso R
H71 H 0.4372 0.7562 0.8141 0.0199 1.0000 Uiso R
H83 H 0.2007 0.4767 1.1090 0.0381 1.0000 Uiso R
H82 H 0.2468 0.5302 1.0309 0.0383 1.0000 Uiso R
H81 H 0.1526 0.4758 0.9821 0.0371 1.0000 Uiso R
H91 H 0.0547 0.5673 1.0658 0.0238 1.0000 Uiso R
H103 H 0.1725 0.6026 1.2215 0.0401 1.0000 Uiso R
H102 H 0.1248 0.6883 1.1689 0.0414 1.0000 Uiso R
H101 H 0.2315 0.6601 1.1544 0.0408 1.0000 Uiso R
H111 H -0.1125 0.7663 1.0039 0.0457 1.0000 Uiso R
H112 H -0.0588 0.6813 1.0572 0.0457 1.0000 Uiso R
H113 H -0.1208 0.6828 0.9312 0.0450 1.0000 Uiso R
H121 H 0.0592 0.7766 1.0168 0.0254 1.0000 Uiso R
H133 H -0.0448 0.8531 0.8723 0.0410 1.0000 Uiso R
H132 H 0.0515 0.8252 0.8353 0.0403 1.0000 Uiso R
H131 H -0.0507 0.7745 0.7939 0.0410 1.0000 Uiso R
H143 H 0.3118 0.3916 0.4006 0.0398 1.0000 Uiso R
H142 H 0.2676 0.4729 0.3372 0.0404 1.0000 Uiso R
H141 H 0.1986 0.3952 0.3421 0.0404 1.0000 Uiso R
H161 H 0.0960 0.5175 0.4107 0.0212 1.0000 Uiso R
H171 H 0.0642 0.5822 0.5681 0.0201 1.0000 Uiso R
H201 H 0.3493 0.4181 0.5940 0.0217 1.0000 Uiso R
H213 H 0.5854 0.4950 0.7490 0.0488 1.0000 Uiso R
H212 H 0.5330 0.5508 0.8246 0.0492 1.0000 Uiso R
H211 H 0.4803 0.5361 0.6993 0.0483 1.0000 Uiso R
H221 H 0.4602 0.3894 0.7322 0.0259 1.0000 Uiso R
H233 H 0.6052 0.3773 0.8781 0.0442 1.0000 Uiso R
H232 H 0.5462 0.4211 0.9588 0.0438 1.0000 Uiso R
H231 H 0.5118 0.3294 0.9075 0.0434 1.0000 Uiso R
H241 H 0.2614 0.2332 0.7726 0.0520 1.0000 Uiso R
H242 H 0.3713 0.2667 0.7735 0.0530 1.0000 Uiso R
H243 H 0.2789 0.3028 0.6858 0.0519 1.0000 Uiso R
H251 H 0.2168 0.3677 0.8289 0.0272 1.0000 Uiso R
H263 H 0.2802 0.2742 0.9754 0.0423 1.0000 Uiso R
H262 H 0.3105 0.3704 1.0135 0.0428 1.0000 Uiso R
H261 H 0.3918 0.3081 0.9848 0.0427 1.0000 Uiso R

loop_
_atom_site_aniso_label
_atom_site_aniso_U_11
_atom_site_aniso_U_22
_atom_site_aniso_U_33
_atom_site_aniso_U_23
_atom_site_aniso_U_13
_atom_site_aniso_U_12
P1 0.0137(4) 0.0188(4) 0.0163(4) 0.0008(3) 0.0015(3) 0.0020(3)
P2 0.0137(4) 0.0174(4) 0.0184(4) -0.0032(3) 0.0053(3) -0.0025(3)
F1 0.0275(10) 0.0273(11) 0.0300(10) -0.0103(8) 0.0119(8) -0.0127(8)
F2 0.0178(9) 0.0403(12) 0.0236(10) -0.0050(9) 0.0007(8) 0.0073(8)
N1 0.0112(12) 0.0169(12) 0.0173(12) -0.0033(10) 0.0011(10) -0.0024(10)
C1 0.0234(17) 0.0231(17) 0.0311(18) -0.0059(14) 0.0071(14) -0.0070(14)
C2 0.0155(15) 0.0175(15) 0.0199(15) -0.0007(12) -0.0009(12) -0.0004(12)
C3 0.0171(15) 0.0164(14) 0.0176(14) -0.0022(12) 0.0011(12) 0.0012(12)
C4 0.0122(14) 0.0191(15) 0.0185(14) 0.0015(12) 0.0046(11) 0.0006(12)
C5 0.0120(13) 0.0142(14) 0.0163(14) 0.0025(11) -0.0016(11) -0.0008(11)
C6 0.0198(15) 0.0165(15) 0.0193(15) 0.0017(12) 0.0062(12) 0.0015(12)
C7 0.0172(15) 0.0176(15) 0.0199(15) 0.0029(12) 0.0041(12) -0.0001(12)
C8 0.0280(18) 0.0246(17) 0.0229(16) 0.0016(13) 0.0061(14) 0.0017(14)
C9 0.0180(15) 0.0217(16) 0.0223(16) 0.0016(13) 0.0092(12) -0.0037(12)
C10 0.0334(19) 0.0294(18) 0.0195(16) -0.0011(13) 0.0051(14) 0.0013(15)
C11 0.0230(18) 0.0308(19) 0.045(2) -0.0036(16) 0.0211(16) 0.0003(14)
C12 0.0170(15) 0.0215(16) 0.0278(17) -0.0063(13) 0.0092(13) 0.0025(13)
C13 0.0245(17) 0.0235(17) 0.0321(19) -0.0001(14) 0.0021(14) 0.0007(14)
C14 0.0238(17) 0.0356(19) 0.0205(16) -0.0028(14) 0.0063(13) 0.0057(14)
C15 0.0197(15) 0.0146(14) 0.0187(15) -0.0023(12) 0.0032(12) -0.0004(12)
C16 0.0206(15) 0.0190(15) 0.0156(14) 0.0010(12) 0.0017(12) -0.0017(12)
C17 0.0150(14) 0.0178(15) 0.0197(15) -0.0003(12) 0.0029(12) 0.0002(12)
C18 0.0181(14) 0.0128(13) 0.0157(14) 0.0001(11) 0.0052(11) -0.0014(11)
C19 0.0138(14) 0.0151(14) 0.0169(14) 0.0018(11) 0.0015(11) 0.0018(11)
C20 0.0154(14) 0.0176(15) 0.0207(15) 0.0002(12) 0.0054(12) 0.0005(12)
C21 0.0183(17) 0.044(2) 0.037(2) 0.0081(17) 0.0064(15) -0.0045(16)
C22 0.0153(15) 0.0289(17) 0.0183(15) 0.0006(13) 0.0004(12) 0.0025(13)
C23 0.0181(16) 0.037(2) 0.0269(18) 0.0071(16) 0.0000(13) 0.0081(14)
C24 0.046(2) 0.0230(18) 0.032(2) 0.0036(15) -0.0001(17) -0.0092(16)
C25 0.0217(16) 0.0233(17) 0.0254(17) 0.0071(14) 0.0031(13) 0.0002(13)
C26 0.0249(17) 0.0333(19) 0.0273(18) 0.0143(15) 0.0087(14) 0.0033(15)
B1 0.0136(16) 0.0218(18) 0.0196(17) -0.0039(14) 0.0038(13) -0.0019(13)

loop_
_atom_type_symbol
_atom_type_scat_dispersion_real
_atom_type_scat_dispersion_imag
_atom_type_scat_Cromer_Mann_a1
_atom_type_scat_Cromer_Mann_b1
_atom_type_scat_Cromer_Mann_a2
_atom_type_scat_Cromer_Mann_b2
_atom_type_scat_Cromer_Mann_a3
_atom_type_scat_Cromer_Mann_b3
_atom_type_scat_Cromer_Mann_a4
_atom_type_scat_Cromer_Mann_b4
_atom_type_scat_Cromer_Mann_c
_atom_type_scat_source
C 0.0033 0.0016 2.3100 20.8439 1.0200 10.2075 1.5886 0.5687 0.8650 51.6512 0.2156 'International Tables Vol C 4.2.6.8 and 6.1.1.4'
H 0.0000 0.0000 0.4930 10.5109 0.3229 26.1257 0.1402 3.1424 0.0408 57.7998 0.0030 'International Tables Vol C 4.2.6.8 and 6.1.1.4'
B 0.0013 0.0007 2.0545 23.2185 1.3326 1.0210 1.0979 60.3498 0.7068 0.1403 -0.1932 'International Tables Vol C 4.2.6.8 and 6.1.1.4'
N 0.0061 0.0033 12.2126 0.0057 3.1322 9.8933 2.0125 28.9975 1.1663 0.5826 -11.5290 'International Tables Vol C 4.2.6.8 and 6.1.1.4'
F 0.0171 0.0103 3.5392 10.2825 2.6412 4.2944 1.5170 0.2615 1.0243 26.1476 0.2776 'International Tables Vol C 4.2.6.8 and 6.1.1.4'
P 0.1023 0.0942 6.4345 1.9067 4.1791 27.1570 1.7800 0.5260 1.4908 68.1645 1.1149 'International Tables Vol C 4.2.6.8 and 6.1.1.4'

loop_
_geom_angle_atom_site_label_1
_geom_angle_atom_site_label_2
_geom_angle_atom_site_label_3
_geom_angle
_geom_angle_publ_flag
C19 P1 C22 101.68(14) yes
C19 P1 C25 98.07(14) yes
C22 P1 C25 104.31(15) yes
C4 P2 C9 110.38(14) yes
C4 P2 C12 108.93(14) yes
C9 P2 C12 107.70(15) yes
C4 P2 B1 92.10(14) yes
C9 P2 B1 115.05(15) yes
C12 P2 B1 121.31(15) yes
C5 N1 C18 119.0(2) yes
C5 N1 B1 116.7(2) yes
C18 N1 B1 120.7(2) yes
C2 C1 H13 111.7 no
C2 C1 H12 110.0 no
H13 C1 H12 108.1 no
C2 C1 H11 110.8 no
H13 C1 H11 108.0 no
H12 C1 H11 108.0 no
C1 C2 C3 121.4(3) yes
C1 C2 C7 121.0(3) yes
C3 C2 C7 117.5(3) yes
C2 C3 C4 120.6(3) yes
C2 C3 H31 120.2 no
C4 C3 H31 119.1 no
P2 C4 C3 127.6(2) yes
P2 C4 C5 110.9(2) yes
C3 C4 C5 121.5(3) yes
C4 C5 N1 117.0(3) yes
C4 C5 C6 117.7(3) yes
N1 C5 C6 125.4(3) yes
C5 C6 C7 120.2(3) yes
C5 C6 H61 121.1 no
C7 C6 H61 118.6 no
C2 C7 C6 122.4(3) yes
C2 C7 H71 120.4 no
C6 C7 H71 117.1 no
C9 C8 H83 111.7 no
C9 C8 H82 111.0 no
H83 C8 H82 106.0 no
C9 C8 H81 112.4 no
H83 C8 H81 107.3 no
H82 C8 H81 108.2 no
C8 C9 P2 109.6(2) yes
C8 C9 C10 112.0(3) yes
P2 C9 C10 112.6(2) yes
C8 C9 H91 108.0 no
P2 C9 H91 106.4 no
C10 C9 H91 107.9 no
C9 C10 H103 106.8 no
C9 C10 H102 111.4 no
H103 C10 H102 110.4 no
C9 C10 H101 108.2 no
H103 C10 H101 110.1 no
H102 C10 H101 109.9 no
C12 C11 H111 107.6 no
C12 C11 H112 110.1 no
H111 C11 H112 109.7 no
C12 C11 H113 110.9 no
H111 C11 H113 108.8 no
H112 C11 H113 109.7 no
C11 C12 P2 111.6(2) yes
C11 C12 C13 111.5(3) yes
P2 C12 C13 111.8(2) yes
C11 C12 H121 108.1 no
P2 C12 H121 104.6 no
C13 C12 H121 108.9 no
C12 C13 H133 108.7 no
C12 C13 H132 111.3 no
H133 C13 H132 107.5 no
C12 C13 H131 109.8 no
H133 C13 H131 108.4 no
H132 C13 H131 111.1 no
C15 C14 H143 111.9 no
C15 C14 H142 110.7 no
H143 C14 H142 107.3 no
C15 C14 H141 110.2 no
H143 C14 H141 108.1 no
H142 C14 H141 108.5 no
C14 C15 C16 121.2(3) yes
C14 C15 C20 121.1(3) yes
C16 C15 C20 117.7(3) yes
C15 C16 C17 120.3(3) yes
C15 C16 H161 118.5 no
C17 C16 H161 121.2 no
C16 C17 C18 121.5(3) yes
C16 C17 H171 119.5 no
C18 C17 H171 119.0 no
N1 C18 C17 118.6(3) yes
N1 C18 C19 122.1(3) yes
C17 C18 C19 119.3(3) yes
P1 C19 C18 119.5(2) yes
P1 C19 C20 122.9(2) yes
C18 C19 C20 117.5(3) yes
C19 C20 C15 123.4(3) yes
C19 C20 H201 118.5 no
C15 C20 H201 118.1 no
C22 C21 H213 109.8 no
C22 C21 H212 110.4 no
H213 C21 H212 109.5 no
C22 C21 H211 109.6 no
H213 C21 H211 109.3 no
H212 C21 H211 108.3 no
C21 C22 P1 109.0(2) yes
C21 C22 C23 109.6(3) yes
P1 C22 C23 110.4(2) yes
C21 C22 H221 109.1 no
P1 C22 H221 110.3 no
C23 C22 H221 108.5 no
C22 C23 H233 107.9 no
C22 C23 H232 110.0 no
H233 C23 H232 109.5 no
C22 C23 H231 110.1 no
H233 C23 H231 109.4 no
H232 C23 H231 109.8 no
C25 C24 H241 111.3 no
C25 C24 H242 110.8 no
H241 C24 H242 109.1 no
C25 C24 H243 111.3 no
H241 C24 H243 108.6 no
H242 C24 H243 105.6 no
C24 C25 P1 116.0(2) yes
C24 C25 C26 111.7(3) yes
P1 C25 C26 110.9(2) yes
C24 C25 H251 106.8 no
P1 C25 H251 104.0 no
C26 C25 H251 106.8 no
C25 C26 H263 110.2 no
C25 C26 H262 109.5 no
H263 C26 H262 109.4 no
C25 C26 H261 111.7 no
H263 C26 H261 109.0 no
H262 C26 H261 107.0 no
P2 B1 N1 97.62(19) yes
P2 B1 F2 107.8(2) yes
N1 B1 F2 114.5(3) yes
P2 B1 F1 114.3(2) yes
N1 B1 F1 112.2(3) yes
F2 B1 F1 109.8(3) yes

loop_
_geom_bond_atom_site_label_1
_geom_bond_atom_site_label_2
_geom_bond_distance
_geom_bond_publ_flag
P1 C19 1.855(3) yes
P1 C22 1.857(3) yes
P1 C25 1.883(3) yes
P2 C4 1.788(3) yes
P2 C9 1.830(3) yes
P2 C12 1.835(3) yes
P2 B1 2.046(4) yes
F1 B1 1.388(4) yes
F2 B1 1.394(4) yes
N1 C5 1.401(4) yes
N1 C18 1.432(4) yes
N1 B1 1.534(4) yes
C1 C2 1.509(4) yes
C1 H13 0.957 no
C1 H12 0.928 no
C1 H11 0.955 no
C2 C3 1.392(4) yes
C2 C7 1.397(4) yes
C3 C4 1.399(4) yes
C3 H31 0.949 no
C4 C5 1.409(4) yes
C5 C6 1.397(4) yes
C6 C7 1.392(4) yes
C6 H61 0.936 no
C7 H71 0.958 no
C8 C9 1.533(4) yes
C8 H83 0.974 no
C8 H82 0.940 no
C8 H81 0.971 no
C9 C10 1.521(5) yes
C9 H91 0.982 no
C10 H103 0.951 no
C10 H102 0.958 no
C10 H101 0.970 no
C11 C12 1.525(4) yes
C11 H111 0.961 no
C11 H112 0.982 no
C11 H113 0.981 no
C12 C13 1.529(5) yes
C12 H121 0.981 no
C13 H133 0.968 no
C13 H132 0.967 no
C13 H131 0.958 no
C14 C15 1.508(4) yes
C14 H143 0.964 no
C14 H142 0.955 no
C14 H141 0.957 no
C15 C16 1.392(4) yes
C15 C20 1.395(4) yes
C16 C17 1.388(4) yes
C16 H161 0.939 no
C17 C18 1.396(4) yes
C17 H171 0.943 no
C18 C19 1.410(4) yes
C19 C20 1.400(4) yes
C20 H201 0.941 no
C21 C22 1.533(5) yes
C21 H213 0.952 no
C21 H212 0.978 no
C21 H211 0.970 no
C22 C23 1.538(4) yes
C22 H221 0.971 no
C23 H233 0.976 no
C23 H232 0.968 no
C23 H231 0.983 no
C24 C25 1.525(5) yes
C24 H241 0.970 no
C24 H242 0.985 no
C24 H243 0.991 no
C25 C26 1.540(4) yes
C25 H251 0.987 no
C26 H263 0.980 no
C26 H262 0.985 no
C26 H261 0.984 no
